data_7052938
loop_
_publ_author_name
'Tsay, Olga G.'
'Lee, Kang Mun'
'Churchill, David G.'

_publ_section_title
;
 Selective and competitive cysteine chemosensing: resettable fluorescent
 &#x201C;turn on&#x201D; aqueous detection via Cu2+ displacement and
 salicylaldimine hydrolysis
;
_journal_issue 10
_journal_name_full 'New Journal of Chemistry'
_journal_page_first 1949
_journal_paper_doi 10.1039/c2nj40387k
_journal_volume 36
_journal_year 2012
_chemical_formula_moiety C23H25B1F2N2O2
_chemical_formula_sum 'C23 H25 B F2 N2 O2'
_chemical_formula_weight 410.26
_chemical_name_systematic
;
?
;
_space_group_IT_number 14
_symmetry_cell_setting monoclinic
_symmetry_space_group_name_Hall '-P 2yn'
_symmetry_space_group_name_H-M 'P 1 21/n 1'
_atom_sites_solution_hydrogens geom
_atom_sites_solution_primary direct
_atom_sites_solution_secondary difmap
_audit_creation_method SHELXL-97
_cell_angle_alpha 90.00
_cell_angle_beta 100.373(7)
_cell_angle_gamma 90.00
_cell_formula_units_Z 4
_cell_length_a 13.996(2)
_cell_length_b 11.0508(17)
_cell_length_c 14.095(2)
_cell_measurement_reflns_used 2935
_cell_measurement_temperature 296(2)
_cell_measurement_theta_max 23.10
_cell_measurement_theta_min 1.89
_cell_volume 2144.4(5)
_computing_cell_refinement 'Bruker APEX II'
_computing_data_collection 'Bruker APEX II'
_computing_data_reduction 'Bruker APEX II'
_computing_molecular_graphics ORTEP3
_computing_publication_material 'Bruker SHELXTL'
_computing_structure_refinement 'SHELXL-97 (Sheldrick, 1997)'
_computing_structure_solution 'SHELXS-97 (Sheldrick, 1990)'
_diffrn_ambient_temperature 296(2)
_diffrn_measured_fraction_theta_full 0.971
_diffrn_measured_fraction_theta_max 0.971
_diffrn_measurement_device_type 'CCD area detector'
_diffrn_measurement_method 'phi and omega scans'
_diffrn_radiation_monochromator graphite
_diffrn_radiation_source 'fine-focus sealed tube'
_diffrn_radiation_type MoK\a
_diffrn_radiation_wavelength 0.71073
_diffrn_reflns_av_R_equivalents 0.0633
_diffrn_reflns_av_sigmaI/netI 0.0330
_diffrn_reflns_limit_h_max 15
_diffrn_reflns_limit_h_min -15
_diffrn_reflns_limit_k_max 12
_diffrn_reflns_limit_k_min -12
_diffrn_reflns_limit_l_max 15
_diffrn_reflns_limit_l_min -15
_diffrn_reflns_number 23730
_diffrn_reflns_theta_full 23.10
_diffrn_reflns_theta_max 23.10
_diffrn_reflns_theta_min 1.89
_exptl_absorpt_coefficient_mu 0.092
_exptl_absorpt_correction_T_max 0.941
_exptl_absorpt_correction_T_min 0.930
_exptl_absorpt_correction_type multi-scan
_exptl_absorpt_process_details SADABS
_exptl_crystal_colour Darkred
_exptl_crystal_density_diffrn 1.271
_exptl_crystal_density_method 'not measured'
_exptl_crystal_description Cubic
_exptl_crystal_F_000 864
_exptl_crystal_size_max 0.5
_exptl_crystal_size_mid 0.3
_exptl_crystal_size_min 0.2
_refine_diff_density_max 0.766
_refine_diff_density_min -0.237
_refine_diff_density_rms 0.061
_refine_ls_extinction_method none
_refine_ls_goodness_of_fit_ref 1.070
_refine_ls_hydrogen_treatment mixed
_refine_ls_matrix_type full
_refine_ls_number_parameters 277
_refine_ls_number_reflns 2935
_refine_ls_number_restraints 0
_refine_ls_restrained_S_all 1.070
_refine_ls_R_factor_all 0.1000
_refine_ls_R_factor_gt 0.0844
_refine_ls_shift/su_max 0.011
_refine_ls_shift/su_mean 0.002
_refine_ls_structure_factor_coef Fsqd
_refine_ls_weighting_details 'calc w=1/[\s^2^(Fo^2^)+(0.1021P)^2^+3.9475P] where P=(Fo^2^+2Fc^2^)/3'
_refine_ls_weighting_scheme calc
_refine_ls_wR_factor_gt 0.2186
_refine_ls_wR_factor_ref 0.2299
_reflns_number_gt 2372
_reflns_number_total 2935
_reflns_threshold_expression >2sigma(I)
_cod_data_source_file c2nj40387k.txt
_cod_data_source_block nchu81-1
_cod_depositor_comments
;
The following automatic conversions were performed:

'_symmetry_cell_setting' value 'Monoclinic' changed to 'monoclinic'
according to /home/saulius/struct/CIF-dictionaries/cif_core.dic
dictionary named 'cif_core.dic' version 2.4.2 from 2011-04-26.

Automatic conversion script
Id: cif_fix_values 1891 2012-01-12 08:04:46Z andrius 
;
_cod_original_cell_volume 2144.4(6)
_cod_original_sg_symbol_H-M P2(1)/n
_cod_database_code 7052938

loop_
_symmetry_equiv_pos_as_xyz
'x, y, z'
'-x+1/2, y+1/2, -z+1/2'
'-x, -y, -z'
'x-1/2, -y-1/2, z-1/2'

loop_
_atom_site_label
_atom_site_type_symbol
_atom_site_fract_x
_atom_site_fract_y
_atom_site_fract_z
_atom_site_U_iso_or_equiv
_atom_site_adp_type
_atom_site_occupancy
_atom_site_symmetry_multiplicity
_atom_site_calc_flag
_atom_site_refinement_flags
B B 0.3028(4) 0.1222(5) 0.4292(4) 0.0488(13) Uani 1 1 d .
F1 F 0.2196(2) 0.0516(3) 0.4148(2) 0.0783(10) Uani 1 1 d .
F2 F 0.3615(2) 0.0888(3) 0.36389(19) 0.0757(10) Uani 1 1 d .
N1 N 0.3592(3) 0.1063(3) 0.5337(2) 0.0416(9) Uani 1 1 d .
N2 N 0.2763(3) 0.2575(3) 0.4159(2) 0.0442(9) Uani 1 1 d .
O1 O 0.3933(3) 0.6880(3) 0.8652(3) 0.0774(11) Uani 1 1 d .
O2 O 0.5292(3) 0.7584(3) 0.8098(2) 0.0730(11) Uani 1 1 d .
C1 C 0.3970(3) 0.0019(4) 0.5748(3) 0.0477(11) Uani 1 1 d .
C2 C 0.4402(3) 0.0240(4) 0.6709(3) 0.0520(12) Uani 1 1 d .
H2 H 0.4721 -0.0328 0.7140 0.062 Uiso 1 1 calc R
C3 C 0.4271(3) 0.1441(4) 0.6905(3) 0.0506(12) Uani 1 1 d .
C4 C 0.3773(3) 0.1978(4) 0.6038(3) 0.0426(10) Uani 1 1 d .
C5 C 0.3472(3) 0.3171(4) 0.5798(3) 0.0447(11) Uani 1 1 d .
C6 C 0.2973(3) 0.3471(4) 0.4874(3) 0.0443(11) Uani 1 1 d .
C7 C 0.2593(3) 0.4590(4) 0.4467(3) 0.0555(12) Uani 1 1 d .
C8 C 0.2173(4) 0.4338(4) 0.3523(4) 0.0599(13) Uani 1 1 d .
H8 H 0.1865 0.4897 0.3077 0.072 Uiso 1 1 calc R
C9 C 0.2288(3) 0.3112(4) 0.3351(3) 0.0523(12) Uani 1 1 d .
C10 C 0.3651(4) 0.4137(4) 0.6567(3) 0.0566(13) Uani 1 1 d .
C11 C 0.2961(4) 0.4307(5) 0.7179(4) 0.0703(15) Uani 1 1 d .
H11 H 0.2420 0.3805 0.7115 0.084 Uiso 1 1 calc R
C12 C 0.3082(4) 0.5208(6) 0.7871(4) 0.0758(17) Uani 1 1 d .
H12 H 0.2630 0.5329 0.8271 0.091 Uiso 1 1 calc R
C13 C 0.3880(3) 0.5901(5) 0.7942(4) 0.0585(13) Uani 1 1 d .
C14 C 0.4595(3) 0.5809(5) 0.7409(3) 0.0561(12) Uani 1 1 d .
C15 C 0.4446(4) 0.4832(5) 0.6689(4) 0.0633(14) Uani 1 1 d .
H15 H 0.4915 0.4695 0.6310 0.076 Uiso 1 1 calc R
C16 C 0.5467(4) 0.6550(5) 0.7560(4) 0.0755(16) Uani 1 1 d .
H16A H 0.6011 0.6094 0.7909 0.091 Uiso 1 1 calc R
H16B H 0.5623 0.6794 0.6945 0.091 Uiso 1 1 calc R
C17 C 0.4882(4) 0.7371(4) 0.8935(3) 0.0602(13) Uani 1 1 d .
C18 C 0.5490(5) 0.6516(5) 0.9631(4) 0.0813(18) Uani 1 1 d .
H18A H 0.5188 0.6400 1.0184 0.122 Uiso 1 1 calc R
H18B H 0.6126 0.6852 0.9832 0.122 Uiso 1 1 calc R
H18C H 0.5541 0.5752 0.9320 0.122 Uiso 1 1 calc R
C19 C 0.4753(4) 0.8599(5) 0.9339(4) 0.0732(16) Uani 1 1 d .
H19A H 0.4392 0.9102 0.8845 0.110 Uiso 1 1 calc R
H19B H 0.5378 0.8955 0.9566 0.110 Uiso 1 1 calc R
H19C H 0.4406 0.8528 0.9865 0.110 Uiso 1 1 calc R
C20 C 0.4558(4) 0.2010(5) 0.7891(3) 0.0701(15) Uani 1 1 d .
H20A H 0.3984 0.2232 0.8134 0.105 Uiso 1 1 calc R
H20B H 0.4943 0.2719 0.7842 0.105 Uiso 1 1 calc R
H20C H 0.4929 0.1441 0.8322 0.105 Uiso 1 1 calc R
C21 C 0.3921(4) -0.1160(4) 0.5230(4) 0.0662(14) Uani 1 1 d .
H21A H 0.3254 -0.1367 0.4996 0.099 Uiso 1 1 calc R
H21B H 0.4219 -0.1778 0.5664 0.099 Uiso 1 1 calc R
H21C H 0.4259 -0.1096 0.4696 0.099 Uiso 1 1 calc R
C22 C 0.2623(5) 0.5810(4) 0.4919(4) 0.0805(18) Uani 1 1 d .
H22A H 0.3287 0.6050 0.5128 0.121 Uiso 1 1 calc R
H22B H 0.2300 0.5783 0.5464 0.121 Uiso 1 1 calc R
H22C H 0.2303 0.6383 0.4457 0.121 Uiso 1 1 calc R
C23 C 0.1988(4) 0.2430(5) 0.2419(4) 0.0727(16) Uani 1 1 d .
H23A H 0.2550 0.2272 0.2135 0.109 Uiso 1 1 calc R
H23B H 0.1532 0.2906 0.1982 0.109 Uiso 1 1 calc R
H23C H 0.1691 0.1677 0.2545 0.109 Uiso 1 1 calc R

loop_
_atom_site_aniso_label
_atom_site_aniso_U_11
_atom_site_aniso_U_22
_atom_site_aniso_U_33
_atom_site_aniso_U_23
_atom_site_aniso_U_13
_atom_site_aniso_U_12
B 0.056(3) 0.044(3) 0.045(3) -0.010(2) 0.007(2) -0.002(3)
F1 0.077(2) 0.0578(18) 0.089(2) 0.0009(15) -0.0158(16) -0.0269(15)
F2 0.099(2) 0.084(2) 0.0457(16) -0.0080(14) 0.0174(15) 0.0297(18)
N1 0.052(2) 0.0317(19) 0.0416(19) -0.0016(16) 0.0097(16) -0.0023(16)
N2 0.050(2) 0.044(2) 0.038(2) -0.0028(16) 0.0044(16) -0.0038(17)
O1 0.092(3) 0.071(2) 0.067(2) -0.0221(19) 0.011(2) -0.020(2)
O2 0.105(3) 0.055(2) 0.060(2) -0.0078(17) 0.018(2) 0.012(2)
C1 0.054(3) 0.040(3) 0.051(3) 0.002(2) 0.015(2) -0.003(2)
C2 0.058(3) 0.048(3) 0.051(3) 0.011(2) 0.012(2) 0.010(2)
C3 0.052(3) 0.055(3) 0.043(3) -0.003(2) 0.006(2) 0.005(2)
C4 0.048(2) 0.042(2) 0.038(2) -0.0037(19) 0.0052(19) 0.002(2)
C5 0.048(2) 0.042(3) 0.043(2) -0.007(2) 0.005(2) 0.000(2)
C6 0.049(3) 0.036(2) 0.046(2) -0.002(2) 0.005(2) -0.0042(19)
C7 0.058(3) 0.043(3) 0.062(3) 0.005(2) 0.001(2) 0.001(2)
C8 0.071(3) 0.051(3) 0.055(3) 0.014(2) 0.007(2) 0.005(2)
C9 0.059(3) 0.056(3) 0.039(3) 0.004(2) 0.002(2) -0.004(2)
C10 0.061(3) 0.043(3) 0.059(3) -0.004(2) -0.009(2) 0.006(2)
C11 0.076(4) 0.067(4) 0.067(3) -0.025(3) 0.011(3) 0.002(3)
C12 0.062(3) 0.092(4) 0.078(4) -0.027(3) 0.027(3) -0.009(3)
C13 0.050(3) 0.060(3) 0.066(3) 0.003(3) 0.013(2) -0.001(2)
C14 0.048(3) 0.071(3) 0.049(3) 0.002(2) 0.008(2) 0.000(2)
C15 0.068(3) 0.053(3) 0.067(3) -0.006(3) 0.006(3) 0.003(3)
C16 0.086(4) 0.067(4) 0.075(4) -0.011(3) 0.019(3) -0.020(3)
C17 0.087(4) 0.045(3) 0.046(3) -0.011(2) 0.007(3) -0.010(3)
C18 0.122(5) 0.052(3) 0.063(3) -0.003(3) -0.003(3) 0.002(3)
C19 0.096(4) 0.051(3) 0.070(3) -0.020(3) 0.006(3) -0.003(3)
C20 0.082(4) 0.078(4) 0.044(3) -0.002(3) -0.006(3) 0.014(3)
C21 0.084(4) 0.042(3) 0.073(3) -0.004(2) 0.016(3) 0.004(3)
C22 0.098(4) 0.042(3) 0.091(4) 0.002(3) -0.010(3) 0.009(3)
C23 0.083(4) 0.079(4) 0.050(3) -0.001(3) -0.006(3) 0.003(3)

loop_
_atom_type_symbol
_atom_type_description
_atom_type_scat_dispersion_real
_atom_type_scat_dispersion_imag
_atom_type_scat_source
C C 0.0033 0.0016 'International Tables Vol C Tables 4.2.6.8 and 6.1.1.4'
H H 0.0000 0.0000 'International Tables Vol C Tables 4.2.6.8 and 6.1.1.4'
B B 0.0013 0.0007 'International Tables Vol C Tables 4.2.6.8 and 6.1.1.4'
N N 0.0061 0.0033 'International Tables Vol C Tables 4.2.6.8 and 6.1.1.4'
O O 0.0106 0.0060 'International Tables Vol C Tables 4.2.6.8 and 6.1.1.4'
F F 0.0171 0.0103 'International Tables Vol C Tables 4.2.6.8 and 6.1.1.4'

loop_
_geom_angle_atom_site_label_1
_geom_angle_atom_site_label_2
_geom_angle_atom_site_label_3
_geom_angle
F1 B F2 109.5(4)
F1 B N2 110.5(4)
F2 B N2 109.6(4)
F1 B N1 110.2(4)
F2 B N1 109.8(4)
N2 B N1 107.2(3)
C1 N1 C4 107.8(3)
C1 N1 B 126.5(4)
C4 N1 B 125.7(3)
C9 N2 C6 107.7(4)
C9 N2 B 126.8(4)
C6 N2 B 125.5(3)
C17 O1 C13 113.7(4)
C16 O2 C17 116.4(4)
N1 C1 C2 109.3(4)
N1 C1 C21 123.8(4)
C2 C1 C21 126.9(4)
C3 C2 C1 108.2(4)
C2 C3 C4 107.0(4)
C2 C3 C20 124.3(4)
C4 C3 C20 128.6(4)
N1 C4 C5 119.8(4)
N1 C4 C3 107.6(4)
C5 C4 C3 132.6(4)
C6 C5 C4 121.5(4)
C6 C5 C10 119.3(4)
C4 C5 C10 119.1(4)
C5 C6 N2 120.3(4)
C5 C6 C7 131.8(4)
N2 C6 C7 107.9(4)
C8 C7 C6 106.1(4)
C8 C7 C22 124.7(4)
C6 C7 C22 129.3(4)
C7 C8 C9 108.8(4)
N2 C9 C8 109.6(4)
N2 C9 C23 122.3(4)
C8 C9 C23 128.1(4)
C15 C10 C11 119.1(5)
C15 C10 C5 121.7(5)
C11 C10 C5 119.1(4)
C12 C11 C10 120.9(5)
C13 C12 C11 117.3(5)
C12 C13 C14 126.9(5)
C12 C13 O1 114.2(4)
C14 C13 O1 118.8(4)
C13 C14 C16 123.9(5)
C13 C14 C15 114.2(4)
C16 C14 C15 121.8(5)
C10 C15 C14 121.5(5)
O2 C16 C14 108.2(5)
O2 C17 O1 109.0(4)
O2 C17 C19 105.1(4)
O1 C17 C19 106.4(4)
O2 C17 C18 112.3(5)
O1 C17 C18 109.3(4)
C19 C17 C18 114.4(4)

loop_
_geom_bond_atom_site_label_1
_geom_bond_atom_site_label_2
_geom_bond_distance
B F1 1.386(6)
B F2 1.389(6)
B N2 1.543(6)
B N1 1.552(6)
N1 C1 1.355(5)
N1 C4 1.404(5)
N2 C9 1.349(5)
N2 C6 1.406(5)
O1 C17 1.425(6)
O1 C13 1.466(6)
O2 C16 1.416(6)
O2 C17 1.421(6)
C1 C2 1.402(6)
C1 C21 1.489(6)
C2 C3 1.375(7)
C3 C4 1.423(6)
C3 C20 1.512(6)
C4 C5 1.406(6)
C5 C6 1.402(6)
C5 C10 1.509(6)
C6 C7 1.426(6)
C7 C8 1.382(7)
C7 C22 1.489(7)
C8 C9 1.392(7)
C9 C23 1.507(7)
C10 C15 1.337(7)
C10 C11 1.419(7)
C11 C12 1.383(7)
C12 C13 1.343(7)
C13 C14 1.360(7)
C14 C16 1.453(7)
C14 C15 1.470(7)
C17 C19 1.495(7)
C17 C18 1.510(7)
